data_7202060
loop_
_publ_author_name
'Fisher, Matthew G.'
'Gale, Philip A.'
'Light, Mark E.'
'Quesada, Roberto'

_publ_section_title
;
 Hydrogen bonded networks in N--alkyl substituted thiourea platinum
 (II) oxocarbodianion and carboxylate salts
;
_journal_issue 9
_journal_name_full CrystEngComm
_journal_page_first 1180
_journal_paper_doi 10.1039/b803260b
_journal_volume 10
_journal_year 2008
_chemical_compound_source 'Roberto Quesada'
_chemical_formula_sum 'C40 H38 N8 O8 Pt S4'
_chemical_formula_weight 1082.11
_chemical_name_systematic
;
?
;
_space_group_IT_number 2
_symmetry_cell_setting triclinic
_symmetry_space_group_name_Hall '-P 1'
_symmetry_space_group_name_H-M 'P -1'
_atom_sites_solution_hydrogens geom
_atom_sites_solution_primary direct
_atom_sites_solution_secondary difmap
_audit_creation_method SHELXL-97
_cell_angle_alpha 80.721(1)
_cell_angle_beta 78.108(1)
_cell_angle_gamma 86.762(1)
_cell_formula_units_Z 1
_cell_length_a 9.5580(2)
_cell_length_b 9.9340(2)
_cell_length_c 11.1590(2)
_cell_measurement_reflns_used 4454
_cell_measurement_temperature 120(2)
_cell_measurement_theta_max 27.48
_cell_measurement_theta_min 2.91
_cell_volume 1022.93(4)
_computing_cell_refinement 'DENZO (Otwinowski & Minor, 1997) & COLLECT (Hooft, R.W.W., 1998)'
_computing_data_collection 'COLLECT (Hooft, R.W.W., 1998)'
_computing_data_reduction 'DENZO (Otwinowski & Minor, 1997) & COLLECT (Hooft, R.W.W., 1998)'
_computing_molecular_graphics 'CAMERON (Watkin, et al., 1993)'
_computing_publication_material 'WINGX (Farrugia, 1998)'
_computing_structure_refinement 'SHELXL-97 (Sheldrick, 1997)'
_computing_structure_solution 'SHELXS-97 (Sheldrick, 1997)'
_diffrn_ambient_temperature 120(2)
_diffrn_detector_area_resol_mean 9.091
_diffrn_measured_fraction_theta_full 0.996
_diffrn_measured_fraction_theta_max 0.996
_diffrn_measurement_device_type 'Bruker-Nonius CCD camera on \k-goniostat'
_diffrn_measurement_method '\f & \w scans to fill the asymmetric unit'
_diffrn_radiation_monochromator '10cm confocal mirrors'
_diffrn_radiation_source 'Bruker Nonius FR591 Rotating Anode'
_diffrn_radiation_type MoK\a
_diffrn_radiation_wavelength 0.71069
_diffrn_reflns_av_R_equivalents 0.0603
_diffrn_reflns_av_sigmaI/netI 0.0569
_diffrn_reflns_limit_h_max 12
_diffrn_reflns_limit_h_min -12
_diffrn_reflns_limit_k_max 12
_diffrn_reflns_limit_k_min -12
_diffrn_reflns_limit_l_max 13
_diffrn_reflns_limit_l_min -14
_diffrn_reflns_number 15800
_diffrn_reflns_theta_full 27.48
_diffrn_reflns_theta_max 27.48
_diffrn_reflns_theta_min 2.97
_diffrn_standards_number 0
_exptl_absorpt_coefficient_mu 3.698
_exptl_absorpt_correction_T_max 0.8662
_exptl_absorpt_correction_T_min 0.6169
_exptl_absorpt_correction_type multi-scan
_exptl_absorpt_process_details
;
SADABS V2.10 (Sheldrick, G.M., 2003)
;
_exptl_crystal_colour 'Pale Orange'
_exptl_crystal_density_diffrn 1.757
_exptl_crystal_density_method 'not measured'
_exptl_crystal_description Fragment
_exptl_crystal_F_000 540
_exptl_crystal_size_max 0.15
_exptl_crystal_size_mid 0.1
_exptl_crystal_size_min 0.04
_refine_diff_density_max 1.074
_refine_diff_density_min -1.218
_refine_diff_density_rms 0.152
_refine_ls_extinction_method none
_refine_ls_goodness_of_fit_ref 1.052
_refine_ls_hydrogen_treatment constr
_refine_ls_matrix_type full
_refine_ls_number_parameters 280
_refine_ls_number_reflns 4675
_refine_ls_number_restraints 0
_refine_ls_restrained_S_all 1.052
_refine_ls_R_factor_all 0.0338
_refine_ls_R_factor_gt 0.0277
_refine_ls_shift/su_max 0.029
_refine_ls_shift/su_mean 0.000
_refine_ls_structure_factor_coef Fsqd
_refine_ls_weighting_details 'calc w=1/[\s^2^(Fo^2^)+(0.0000P)^2^+1.2089P] where P=(Fo^2^+2Fc^2^)/3'
_refine_ls_weighting_scheme calc
_refine_ls_wR_factor_gt 0.0571
_refine_ls_wR_factor_ref 0.0588
_reflns_number_gt 4546
_reflns_number_total 4675
_reflns_threshold_expression >2sigma(I)
_cod_data_source_file b803260b.txt
_cod_data_source_block 2006sot0116
_cod_depositor_comments
;
The following automatic conversions were performed:
'_symmetry_cell_setting' value 'Triclinic' changed to 'triclinic'
according to '/home/saulius/struct/CIF-dictionaries/cif_core.dic'
dictionary named 'cif_core.dic' version 2.4.1 from 2010-06-29.

Automatic conversion script
Id: cif_fix_enum 1527 2010-12-29 10:47:43Z saulius 
;
_cod_original_cell_volume 1022.93(3)
_cod_original_sg_symbol_H-M P-1
_cod_database_code 7202060

loop_
_symmetry_equiv_pos_as_xyz
'x, y, z'
'-x, -y, -z'

loop_
_atom_site_label
_atom_site_type_symbol
_atom_site_fract_x
_atom_site_fract_y
_atom_site_fract_z
_atom_site_U_iso_or_equiv
_atom_site_adp_type
_atom_site_occupancy
_atom_site_symmetry_multiplicity
_atom_site_calc_flag
_atom_site_refinement_flags
_atom_site_disorder_assembly
_atom_site_disorder_group
Pt1 Pt 0.5000 1.0000 0.0000 0.01286(6) Uani 1 2 d S . .
S1 S 0.56992(8) 0.86305(8) 0.16678(7) 0.01899(17) Uani 1 1 d . . .
S2 S 0.27751(7) 1.05863(8) 0.11122(7) 0.01587(16) Uani 1 1 d . . .
N1 N 0.4539(3) 1.0250(3) 0.3403(2) 0.0165(5) Uani 1 1 d . . .
H1 H 0.5142 1.0915 0.3098 0.020 Uiso 1 1 calc R . .
N2 N 0.3478(3) 0.8334(3) 0.3685(2) 0.0167(5) Uani 1 1 d . . .
N3 N 0.1906(3) 0.8460(3) 0.0136(2) 0.0169(5) Uani 1 1 d . . .
H3 H 0.2720 0.8346 -0.0378 0.020 Uiso 1 1 calc R . .
N4 N 0.0288(2) 0.9239(3) 0.1526(2) 0.0161(5) Uani 1 1 d . . .
C1 C 0.4537(3) 0.9087(3) 0.2947(3) 0.0160(6) Uani 1 1 d . . .
C2 C 0.3447(3) 1.0243(3) 0.4424(3) 0.0204(7) Uani 1 1 d . . .
H2 H 0.3205 1.0959 0.4906 0.025 Uiso 1 1 calc R . .
C3 C 0.2786(3) 0.9050(3) 0.4618(3) 0.0203(7) Uani 1 1 d . . .
H3A H 0.2002 0.8753 0.5265 0.024 Uiso 1 1 calc R . .
C4 C 0.3018(4) 0.7023(3) 0.3489(3) 0.0227(7) Uani 1 1 d . . .
H4A H 0.2157 0.7162 0.3132 0.034 Uiso 1 1 calc R . .
H4B H 0.2808 0.6413 0.4283 0.034 Uiso 1 1 calc R . .
H4C H 0.3782 0.6613 0.2919 0.034 Uiso 1 1 calc R . .
C5 C 0.1654(3) 0.9392(3) 0.0908(3) 0.0145(6) Uani 1 1 d . . .
C6 C 0.0699(3) 0.7705(3) 0.0270(3) 0.0212(7) Uani 1 1 d . . .
H6 H 0.0602 0.6980 -0.0165 0.025 Uiso 1 1 calc R . .
C7 C -0.0307(3) 0.8189(3) 0.1128(3) 0.0214(7) Uani 1 1 d . . .
H7 H -0.1256 0.7873 0.1413 0.026 Uiso 1 1 calc R . .
C8 C -0.0421(3) 1.0023(4) 0.2486(3) 0.0252(7) Uani 1 1 d . . .
H8A H -0.0318 0.9534 0.3301 0.038 Uiso 1 1 calc R . .
H8B H -0.1438 1.0145 0.2456 0.038 Uiso 1 1 calc R . .
H8C H 0.0017 1.0918 0.2348 0.038 Uiso 1 1 calc R . .
O1 O -0.0753(2) 0.4560(2) 0.16786(19) 0.0178(5) Uani 1 1 d . . .
H1A H -0.1639 0.4471 0.1769 0.027 Uiso 1 1 calc R . .
O2 O -0.1095(2) 0.3247(2) 0.3530(2) 0.0223(5) Uani 1 1 d . . .
O3 O 0.6619(2) 0.4544(2) 0.1701(2) 0.0247(5) Uani 1 1 d . . .
O4 O 0.6360(2) 0.2278(2) 0.2061(2) 0.0194(5) Uani 1 1 d . . .
C9 C -0.0302(3) 0.3864(3) 0.2644(3) 0.0145(6) Uani 1 1 d . . .
C10 C 0.1288(3) 0.3879(3) 0.2509(3) 0.0131(6) Uani 1 1 d . . .
C11 C 0.1949(3) 0.3699(3) 0.3571(3) 0.0142(6) Uani 1 1 d . . .
C12 C 0.1180(3) 0.3632(3) 0.4808(3) 0.0170(6) Uani 1 1 d . . .
H12 H 0.0165 0.3619 0.4972 0.020 Uiso 1 1 calc R . .
C13 C 0.1877(3) 0.3586(3) 0.5768(3) 0.0199(7) Uani 1 1 d . . .
H13 H 0.1336 0.3559 0.6587 0.024 Uiso 1 1 calc R . .
C14 C 0.3375(3) 0.3578(3) 0.5569(3) 0.0202(7) Uani 1 1 d . . .
H14 H 0.3841 0.3565 0.6245 0.024 Uiso 1 1 calc R . .
C15 C 0.4160(3) 0.3590(3) 0.4399(3) 0.0177(6) Uani 1 1 d . . .
H15 H 0.5175 0.3556 0.4270 0.021 Uiso 1 1 calc R . .
C16 C 0.3478(3) 0.3652(3) 0.3368(3) 0.0136(6) Uani 1 1 d . . .
C17 C 0.4287(3) 0.3700(3) 0.2141(3) 0.0142(6) Uani 1 1 d . . .
C18 C 0.3624(3) 0.3892(3) 0.1145(3) 0.0162(6) Uani 1 1 d . . .
H18 H 0.4175 0.3945 0.0328 0.019 Uiso 1 1 calc R . .
C19 C 0.2119(3) 0.4012(3) 0.1343(3) 0.0156(6) Uani 1 1 d . . .
H19 H 0.1671 0.4191 0.0647 0.019 Uiso 1 1 calc R . .
C20 C 0.5887(3) 0.3493(3) 0.1953(3) 0.0154(6) Uani 1 1 d . . .

loop_
_atom_site_aniso_label
_atom_site_aniso_U_11
_atom_site_aniso_U_22
_atom_site_aniso_U_33
_atom_site_aniso_U_23
_atom_site_aniso_U_13
_atom_site_aniso_U_12
Pt1 0.00991(8) 0.01384(9) 0.01409(10) -0.00155(6) -0.00085(6) -0.00154(6)
S1 0.0170(3) 0.0209(4) 0.0161(4) 0.0009(3) -0.0008(3) 0.0048(3)
S2 0.0116(3) 0.0172(4) 0.0186(4) -0.0048(3) -0.0006(3) -0.0014(3)
N1 0.0183(12) 0.0158(13) 0.0142(13) 0.0011(10) -0.0018(11) -0.0053(10)
N2 0.0201(12) 0.0142(13) 0.0132(13) 0.0006(10) 0.0012(11) -0.0020(10)
N3 0.0115(11) 0.0178(14) 0.0205(14) -0.0074(11) 0.0027(10) -0.0017(10)
N4 0.0123(11) 0.0188(14) 0.0155(13) -0.0010(11) -0.0002(10) -0.0015(10)
C1 0.0148(14) 0.0179(16) 0.0139(15) 0.0038(12) -0.0044(12) -0.0015(12)
C2 0.0281(16) 0.0170(16) 0.0145(16) -0.0020(13) -0.0007(13) -0.0011(13)
C3 0.0234(15) 0.0175(16) 0.0158(16) 0.0006(13) 0.0032(13) -0.0012(13)
C4 0.0273(16) 0.0132(16) 0.0267(18) -0.0026(14) -0.0030(14) -0.0042(13)
C5 0.0118(13) 0.0157(15) 0.0146(15) -0.0005(12) -0.0015(12) 0.0009(11)
C6 0.0204(15) 0.0210(17) 0.0231(17) -0.0023(14) -0.0056(14) -0.0054(13)
C7 0.0172(14) 0.0226(17) 0.0236(17) 0.0021(14) -0.0047(13) -0.0072(13)
C8 0.0189(15) 0.031(2) 0.0219(18) -0.0077(15) 0.0079(14) -0.0004(14)
O1 0.0096(9) 0.0217(12) 0.0217(12) 0.0000(9) -0.0041(9) -0.0040(9)
O2 0.0163(10) 0.0246(13) 0.0227(12) 0.0014(10) 0.0013(9) -0.0070(9)
O3 0.0136(10) 0.0187(12) 0.0400(14) 0.0069(10) -0.0090(10) -0.0050(9)
O4 0.0134(10) 0.0166(12) 0.0275(12) -0.0038(9) -0.0020(9) -0.0001(8)
C9 0.0130(13) 0.0121(15) 0.0181(16) -0.0028(12) -0.0017(12) -0.0016(11)
C10 0.0113(13) 0.0117(14) 0.0157(15) -0.0020(12) -0.0013(12) -0.0014(11)
C11 0.0132(13) 0.0103(14) 0.0177(15) -0.0010(12) -0.0002(12) -0.0016(11)
C12 0.0182(14) 0.0125(15) 0.0185(16) -0.0021(12) 0.0003(13) 0.0000(12)
C13 0.0277(16) 0.0158(16) 0.0142(16) -0.0010(13) -0.0014(13) 0.0016(13)
C14 0.0299(17) 0.0140(16) 0.0193(17) -0.0028(13) -0.0116(14) 0.0025(13)
C15 0.0193(14) 0.0123(15) 0.0219(17) 0.0009(13) -0.0077(13) -0.0011(12)
C16 0.0147(13) 0.0100(14) 0.0166(15) -0.0017(12) -0.0038(12) -0.0019(11)
C17 0.0126(13) 0.0095(14) 0.0207(16) -0.0012(12) -0.0043(12) -0.0024(11)
C18 0.0142(13) 0.0167(16) 0.0162(16) -0.0002(12) -0.0006(12) -0.0041(12)
C19 0.0141(13) 0.0161(16) 0.0176(16) -0.0010(12) -0.0058(12) -0.0030(11)
C20 0.0131(13) 0.0214(17) 0.0121(15) -0.0013(12) -0.0042(12) -0.0022(12)

loop_
_atom_type_symbol
_atom_type_description
_atom_type_scat_dispersion_real
_atom_type_scat_dispersion_imag
_atom_type_scat_source
C C 0.0033 0.0016 'International Tables Vol C Tables 4.2.6.8 and 6.1.1.4'
N N 0.0061 0.0033 'International Tables Vol C Tables 4.2.6.8 and 6.1.1.4'
O O 0.0106 0.0060 'International Tables Vol C Tables 4.2.6.8 and 6.1.1.4'
Pt Pt -1.7033 8.3905 'International Tables Vol C Tables 4.2.6.8 and 6.1.1.4'
S S 0.1246 0.1234 'International Tables Vol C Tables 4.2.6.8 and 6.1.1.4'
H H 0.0000 0.0000 'International Tables Vol C Tables 4.2.6.8 and 6.1.1.4'

loop_
_geom_angle_atom_site_label_1
_geom_angle_atom_site_label_2
_geom_angle_atom_site_label_3
_geom_angle
_geom_angle_site_symmetry_1
_geom_angle_site_symmetry_3
_geom_angle_publ_flag
S1 Pt1 S1 180.0 2_675 . ?
S1 Pt1 S2 94.91(3) 2_675 2_675 ?
S1 Pt1 S2 85.09(3) . 2_675 ?
S1 Pt1 S2 85.09(3) 2_675 . ?
S1 Pt1 S2 94.91(3) . . ?
S2 Pt1 S2 180.0 2_675 . ?
C1 S1 Pt1 104.42(10) . . ?
C5 S2 Pt1 104.22(10) . . ?
C1 N1 C2 109.2(2) . . ?
C1 N2 C3 109.5(3) . . ?
C1 N2 C4 126.1(3) . . ?
C3 N2 C4 124.2(3) . . ?
C5 N3 C6 109.9(2) . . ?
C5 N4 C7 109.0(3) . . ?
C5 N4 C8 125.1(3) . . ?
C7 N4 C8 125.9(3) . . ?
N1 C1 N2 107.1(3) . . ?
N1 C1 S1 126.3(2) . . ?
N2 C1 S1 126.6(2) . . ?
C3 C2 N1 108.0(3) . . ?
C2 C3 N2 106.2(3) . . ?
N3 C5 N4 106.6(2) . . ?
N3 C5 S2 129.2(2) . . ?
N4 C5 S2 124.2(2) . . ?
C7 C6 N3 107.0(3) . . ?
C6 C7 N4 107.5(3) . . ?
O2 C9 O1 123.3(3) . . ?
O2 C9 C10 123.8(3) . . ?
O1 C9 C10 112.8(2) . . ?
C19 C10 C11 119.9(3) . . ?
C19 C10 C9 118.6(3) . . ?
C11 C10 C9 121.4(3) . . ?
C12 C11 C16 117.8(3) . . ?
C12 C11 C10 124.0(3) . . ?
C16 C11 C10 118.1(3) . . ?
C13 C12 C11 121.0(3) . . ?
C12 C13 C14 121.4(3) . . ?
C15 C14 C13 119.7(3) . . ?
C14 C15 C16 120.9(3) . . ?
C17 C16 C15 121.3(3) . . ?
C17 C16 C11 119.4(3) . . ?
C15 C16 C11 119.2(3) . . ?
C18 C17 C16 120.8(3) . . ?
C18 C17 C20 120.3(3) . . ?
C16 C17 C20 118.8(3) . . ?
C17 C18 C19 119.6(3) . . ?
C10 C19 C18 121.8(3) . . ?
O3 C20 O4 126.2(3) . . ?
O3 C20 C17 116.9(3) . . ?
O4 C20 C17 116.9(3) . . ?

loop_
_geom_bond_atom_site_label_1
_geom_bond_atom_site_label_2
_geom_bond_distance
_geom_bond_site_symmetry_2
_geom_bond_publ_flag
Pt1 S1 2.3140(8) 2_675 ?
Pt1 S1 2.3140(8) . ?
Pt1 S2 2.3254(7) 2_675 ?
Pt1 S2 2.3254(7) . ?
S1 C1 1.725(3) . ?
S2 C5 1.715(3) . ?
N1 C1 1.335(4) . ?
N1 C2 1.376(4) . ?
N2 C1 1.343(4) . ?
N2 C3 1.389(4) . ?
N2 C4 1.461(4) . ?
N3 C5 1.343(4) . ?
N3 C6 1.380(4) . ?
N4 C5 1.349(4) . ?
N4 C7 1.389(4) . ?
N4 C8 1.458(4) . ?
C2 C3 1.341(4) . ?
C6 C7 1.338(5) . ?
O1 C9 1.319(4) . ?
O2 C9 1.215(3) . ?
O3 C20 1.251(4) . ?
O4 C20 1.260(4) . ?
C9 C10 1.497(4) . ?
C10 C19 1.368(4) . ?
C10 C11 1.437(4) . ?
C11 C12 1.416(4) . ?
C11 C16 1.432(4) . ?
C12 C13 1.368(4) . ?
C13 C14 1.403(4) . ?
C14 C15 1.363(4) . ?
C15 C16 1.427(4) . ?
C16 C17 1.422(4) . ?
C17 C18 1.370(4) . ?
C17 C20 1.507(4) . ?
C18 C19 1.411(4) . ?

loop_
_geom_hbond_atom_site_label_D
_geom_hbond_atom_site_label_H
_geom_hbond_atom_site_label_A
_geom_hbond_distance_DH
_geom_hbond_distance_HA
_geom_hbond_distance_DA
_geom_hbond_angle_DHA
_geom_hbond_site_symmetry_A
N1 H1 O4 0.88 1.91 2.771(3) 166.0 1_565
N3 H3 O4 0.88 2.08 2.840(3) 144.3 2_665
